data_4311230
loop_
_publ_author_name
'Apurba K. Patra'
'Michael J. Rose'
'Karen A. Murphy'
'Marilyn M. Olmstead'
'Pradip K. Mascharak'

_publ_section_title
;
 Photolabile Ruthenium Nitrosyls with Planar Dicarboxamide Tetradentate N4
 Ligands: Effects of In-Plane and Axial Ligand Strength on NO Release
;
_journal_name_full 'Inorganic Chemistry'
_journal_page_first 4487
_journal_page_last 4495
_journal_paper_doi 10.1021/ic040030t
_journal_volume 43
_journal_year 2004
_chemical_absolute_configuration ad
_chemical_formula_moiety 'C18 H12 Cl N5 O3 Ru'
_chemical_formula_sum 'C18 H12 Cl N5 O3 Ru'
_chemical_formula_weight 482.85
_chemical_name_common '[(bpb)Ru(NO)(Cl)]'
_chemical_name_systematic
;
  ?
;
_space_group_IT_number 19
_symmetry_cell_setting orthorhombic
_symmetry_space_group_name_Hall 'P 2ac 2ab'
_symmetry_space_group_name_H-M 'P 21 21 21'
_atom_sites_solution_hydrogens geom
_atom_sites_solution_primary direct
_atom_sites_solution_secondary difmap
_audit_creation_method SHELXL-97
_cell_angle_alpha 90.00
_cell_angle_beta 90.00
_cell_angle_gamma 90.00
_cell_formula_units_Z 4
_cell_length_a 10.2153(6)
_cell_length_b 12.3643(7)
_cell_length_c 13.8577(9)
_cell_measurement_reflns_used 934
_cell_measurement_temperature 93(2)
_cell_measurement_theta_max 20.0
_cell_measurement_theta_min 2.6
_cell_volume 1750.30(18)
_computing_cell_refinement 'SMART 5.054 (Bruker, 2002)'
_computing_data_collection 'SMART 5.054 (Bruker, 2002)'
_computing_data_reduction 'SAINT 6.36A (Bruker, 2002)'
_computing_molecular_graphics 'SHELXTL 5.1, XP (Sheldrick, 1994)'
_computing_publication_material 'SHELXL-97 (Sheldrick, 1997)'
_computing_structure_refinement 'SHELXL-97 (Sheldrick, 1997)'
_computing_structure_solution 'SHELXS-97 (Sheldrick, 1990)'
_diffrn_ambient_temperature 93(2)
_diffrn_detector_area_resol_mean 8.3
_diffrn_measured_fraction_theta_full 0.999
_diffrn_measured_fraction_theta_max 0.999
_diffrn_measurement_device_type 'Bruker SMART 1000'
_diffrn_measurement_method \w
_diffrn_radiation_monochromator graphite
_diffrn_radiation_source 'normal-focus sealed tube'
_diffrn_radiation_type MoK\a
_diffrn_radiation_wavelength 0.71073
_diffrn_reflns_av_R_equivalents 0.0250
_diffrn_reflns_av_sigmaI/netI 0.0201
_diffrn_reflns_limit_h_max 14
_diffrn_reflns_limit_h_min -14
_diffrn_reflns_limit_k_max 17
_diffrn_reflns_limit_k_min -17
_diffrn_reflns_limit_l_max 19
_diffrn_reflns_limit_l_min -19
_diffrn_reflns_number 5349
_diffrn_reflns_theta_full 30.50
_diffrn_reflns_theta_max 30.50
_diffrn_reflns_theta_min 2.21
_diffrn_standards_number 0
_exptl_absorpt_coefficient_mu 1.080
_exptl_absorpt_correction_T_max 0.909
_exptl_absorpt_correction_T_min 0.704
_exptl_absorpt_correction_type multi-scan
_exptl_absorpt_process_details 'SADABS 2.05 (Sheldrick, 2002)'
_exptl_crystal_colour red
_exptl_crystal_density_diffrn 1.832
_exptl_crystal_density_method 'not measured'
_exptl_crystal_description needle
_exptl_crystal_F_000 960
_exptl_crystal_size_max 0.35
_exptl_crystal_size_mid 0.12
_exptl_crystal_size_min 0.09
_refine_diff_density_max 1.027
_refine_diff_density_min -0.229
_refine_diff_density_rms 0.075
_refine_ls_abs_structure_details 'Flack H D (1983), Acta Cryst. A39, 876-881'
_refine_ls_abs_structure_Flack -0.020(18)
_refine_ls_extinction_method none
_refine_ls_goodness_of_fit_ref 1.052
_refine_ls_hydrogen_treatment constr
_refine_ls_matrix_type full
_refine_ls_number_parameters 253
_refine_ls_number_reflns 5324
_refine_ls_number_restraints 0
_refine_ls_restrained_S_all 1.052
_refine_ls_R_factor_all 0.0218
_refine_ls_R_factor_gt 0.0196
_refine_ls_shift/su_max 0.002
_refine_ls_shift/su_mean 0.000
_refine_ls_structure_factor_coef Fsqd
_refine_ls_weighting_details 'calc w=1/[\s^2^(Fo^2^)+(0.0326P)^2^+0.3201P] where P=(Fo^2^+2Fc^2^)/3'
_refine_ls_weighting_scheme calc
_refine_ls_wR_factor_gt 0.0507
_refine_ls_wR_factor_ref 0.0524
_reflns_number_gt 5109
_reflns_number_total 5324
_reflns_threshold_expression I>2\s(I)
_cod_data_source_file ic040030t_1.cif
_cod_data_source_block mn1525
_cod_database_code 4311230

loop_
_symmetry_equiv_pos_as_xyz
'x, y, z'
'-x+1/2, -y, z+1/2'
'-x, y+1/2, -z+1/2'
'x+1/2, -y+1/2, -z'

loop_
_atom_site_label
_atom_site_type_symbol
_atom_site_fract_x
_atom_site_fract_y
_atom_site_fract_z
_atom_site_U_iso_or_equiv
_atom_site_adp_type
_atom_site_occupancy
_atom_site_symmetry_multiplicity
_atom_site_calc_flag
_atom_site_refinement_flags
_atom_site_disorder_assembly
_atom_site_disorder_group
Ru1 Ru 0.679171(11) 0.447641(9) 0.745302(9) 0.01274(4) Uani 1 1 d . . .
Cl1 Cl 0.83634(4) 0.43787(3) 0.61997(3) 0.01867(8) Uani 1 1 d . . .
O1 O 0.57994(13) 0.13910(10) 0.66615(9) 0.0198(3) Uani 1 1 d . . .
O2 O 0.52827(14) 0.71376(11) 0.60923(10) 0.0217(3) Uani 1 1 d . . .
O3 O 0.52421(14) 0.45304(12) 0.91986(9) 0.0234(3) Uani 1 1 d . . .
N1 N 0.58751(14) 0.32566(12) 0.68035(10) 0.0147(3) Uani 1 1 d . . .
N2 N 0.57164(13) 0.53752(11) 0.65640(10) 0.0149(3) Uani 1 1 d . . .
N3 N 0.78168(15) 0.31477(12) 0.80743(10) 0.0160(3) Uani 1 1 d . . .
N4 N 0.76176(14) 0.60269(12) 0.77410(10) 0.0158(3) Uani 1 1 d . . .
N5 N 0.57817(14) 0.45313(12) 0.84749(10) 0.0157(3) Uani 1 1 d . . .
C1 C 0.49342(16) 0.36089(14) 0.61271(12) 0.0156(3) Uani 1 1 d . . .
C2 C 0.48461(16) 0.47538(14) 0.59982(12) 0.0155(3) Uani 1 1 d . . .
C3 C 0.39455(17) 0.51737(15) 0.53393(12) 0.0187(3) Uani 1 1 d . . .
H3 H 0.3888 0.5933 0.5242 0.022 Uiso 1 1 calc R . .
C4 C 0.31295(17) 0.44771(16) 0.48232(12) 0.0219(3) Uani 1 1 d . . .
H4 H 0.2513 0.4765 0.4379 0.026 Uiso 1 1 calc R . .
C5 C 0.32132(19) 0.33647(16) 0.49548(12) 0.0221(3) Uani 1 1 d . . .
H5 H 0.2646 0.2899 0.4605 0.027 Uiso 1 1 calc R . .
C6 C 0.41230(18) 0.29255(14) 0.55962(12) 0.0182(3) Uani 1 1 d . . .
H6 H 0.4189 0.2164 0.5671 0.022 Uiso 1 1 calc R . .
C7 C 0.62489(16) 0.22367(14) 0.69910(12) 0.0150(3) Uani 1 1 d . . .
C8 C 0.73797(16) 0.21986(14) 0.77033(11) 0.0152(3) Uani 1 1 d . . .
C9 C 0.79219(18) 0.12205(15) 0.79635(13) 0.0193(3) Uani 1 1 d . . .
H9 H 0.7608 0.0567 0.7687 0.023 Uiso 1 1 calc R . .
C10 C 0.89317(19) 0.11996(15) 0.86336(14) 0.0222(4) Uani 1 1 d . . .
H10 H 0.9317 0.0533 0.8822 0.027 Uiso 1 1 calc R . .
C11 C 0.93671(18) 0.21634(16) 0.90221(14) 0.0218(4) Uani 1 1 d . . .
H11 H 1.0056 0.2170 0.9483 0.026 Uiso 1 1 calc R . .
C12 C 0.87810(18) 0.31258(15) 0.87283(13) 0.0198(3) Uani 1 1 d . . .
H12 H 0.9075 0.3788 0.9001 0.024 Uiso 1 1 calc R . .
C13 C 0.59006(18) 0.64506(14) 0.65510(12) 0.0166(3) Uani 1 1 d . . .
C14 C 0.70252(16) 0.67931(14) 0.71937(12) 0.0161(3) Uani 1 1 d . . .
C15 C 0.74581(18) 0.78615(14) 0.71892(13) 0.0191(3) Uani 1 1 d . . .
H15 H 0.7036 0.8389 0.6800 0.023 Uiso 1 1 calc R . .
C16 C 0.85197(19) 0.81418(15) 0.77650(14) 0.0224(4) Uani 1 1 d . . .
H16 H 0.8846 0.8861 0.7762 0.027 Uiso 1 1 calc R . .
C17 C 0.90979(18) 0.73622(15) 0.83434(14) 0.0216(4) Uani 1 1 d . . .
H17 H 0.9810 0.7544 0.8754 0.026 Uiso 1 1 calc R . .
C18 C 0.86194(18) 0.63090(15) 0.83130(13) 0.0189(3) Uani 1 1 d . . .
H18 H 0.9014 0.5774 0.8710 0.023 Uiso 1 1 calc R . .

loop_
_atom_site_aniso_label
_atom_site_aniso_U_11
_atom_site_aniso_U_22
_atom_site_aniso_U_33
_atom_site_aniso_U_23
_atom_site_aniso_U_13
_atom_site_aniso_U_12
Ru1 0.01338(6) 0.01051(6) 0.01432(5) -0.00027(5) -0.00105(5) 0.00018(4)
Cl1 0.01796(17) 0.01674(18) 0.02132(17) -0.00062(14) 0.00313(14) -0.00035(15)
O1 0.0211(6) 0.0149(6) 0.0234(6) -0.0027(5) 0.0004(5) -0.0026(5)
O2 0.0257(6) 0.0171(6) 0.0223(6) 0.0033(5) -0.0049(5) 0.0030(5)
O3 0.0305(7) 0.0201(6) 0.0195(6) 0.0035(5) 0.0063(5) 0.0028(6)
N1 0.0147(6) 0.0138(7) 0.0157(6) -0.0009(5) -0.0015(5) -0.0014(5)
N2 0.0151(6) 0.0142(7) 0.0153(6) 0.0002(5) -0.0016(5) 0.0013(5)
N3 0.0172(6) 0.0143(7) 0.0165(6) -0.0002(5) 0.0001(5) 0.0003(5)
N4 0.0157(6) 0.0147(7) 0.0171(7) -0.0011(5) -0.0010(5) -0.0001(5)
N5 0.0196(6) 0.0101(6) 0.0174(6) 0.0001(5) -0.0018(5) 0.0009(5)
C1 0.0149(7) 0.0179(8) 0.0139(7) -0.0009(6) 0.0015(6) -0.0002(6)
C2 0.0136(7) 0.0175(8) 0.0153(7) -0.0010(6) 0.0004(6) -0.0003(6)
C3 0.0174(8) 0.0210(8) 0.0177(7) -0.0003(6) -0.0014(6) 0.0030(6)
C4 0.0193(8) 0.0274(9) 0.0189(7) -0.0028(7) -0.0058(6) 0.0035(8)
C5 0.0199(8) 0.0261(9) 0.0203(7) -0.0053(6) -0.0047(7) -0.0011(7)
C6 0.0190(8) 0.0183(8) 0.0174(7) -0.0023(6) -0.0003(6) -0.0028(6)
C7 0.0148(7) 0.0146(7) 0.0156(7) -0.0005(6) 0.0029(6) -0.0004(6)
C8 0.0159(7) 0.0138(7) 0.0160(8) 0.0001(5) 0.0012(5) 0.0010(6)
C9 0.0222(8) 0.0149(8) 0.0207(8) -0.0003(6) 0.0018(7) 0.0015(6)
C10 0.0248(9) 0.0179(8) 0.0237(8) 0.0043(7) 0.0011(7) 0.0053(7)
C11 0.0224(8) 0.0225(9) 0.0205(8) 0.0013(7) -0.0024(7) 0.0048(7)
C12 0.0214(8) 0.0188(8) 0.0193(8) 0.0001(6) -0.0040(7) 0.0004(6)
C13 0.0174(7) 0.0165(8) 0.0160(7) 0.0007(6) 0.0009(6) 0.0003(6)
C14 0.0168(7) 0.0144(7) 0.0171(7) -0.0027(5) 0.0003(6) 0.0018(6)
C15 0.0220(8) 0.0120(8) 0.0233(8) 0.0004(6) 0.0013(6) 0.0013(6)
C16 0.0239(8) 0.0144(8) 0.0288(9) -0.0024(6) 0.0015(7) -0.0024(6)
C17 0.0184(8) 0.0200(9) 0.0266(9) -0.0051(7) -0.0016(7) -0.0015(7)
C18 0.0186(8) 0.0164(8) 0.0216(8) -0.0024(6) -0.0034(6) 0.0011(6)

loop_
_atom_type_symbol
_atom_type_description
_atom_type_scat_dispersion_real
_atom_type_scat_dispersion_imag
_atom_type_scat_source
C C 0.0033 0.0016 'International Tables Vol C Tables 4.2.6.8 and 6.1.1.4'
H H 0.0000 0.0000 'International Tables Vol C Tables 4.2.6.8 and 6.1.1.4'
N N 0.0061 0.0033 'International Tables Vol C Tables 4.2.6.8 and 6.1.1.4'
O O 0.0106 0.0060 'International Tables Vol C Tables 4.2.6.8 and 6.1.1.4'
Cl Cl 0.1484 0.1585 'International Tables Vol C Tables 4.2.6.8 and 6.1.1.4'
Ru Ru -1.2594 0.8363 'International Tables Vol C Tables 4.2.6.8 and 6.1.1.4'

loop_
_geom_angle_atom_site_label_1
_geom_angle_atom_site_label_2
_geom_angle_atom_site_label_3
_geom_angle
_geom_angle_site_symmetry_1
_geom_angle_site_symmetry_3
_geom_angle_publ_flag
N5 Ru1 N2 98.83(6) . . ?
N5 Ru1 N1 96.76(6) . . ?
N2 Ru1 N1 83.31(6) . . ?
N5 Ru1 N3 89.58(6) . . ?
N2 Ru1 N3 162.26(6) . . ?
N1 Ru1 N3 80.19(6) . . ?
N5 Ru1 N4 92.69(6) . . ?
N2 Ru1 N4 80.34(6) . . ?
N1 Ru1 N4 162.19(6) . . ?
N3 Ru1 N4 115.04(6) . . ?
N5 Ru1 Cl1 173.30(5) . . ?
N2 Ru1 Cl1 87.06(4) . . ?
N1 Ru1 Cl1 87.06(4) . . ?
N3 Ru1 Cl1 85.63(4) . . ?
N4 Ru1 Cl1 85.12(4) . . ?
C7 N1 C1 127.73(15) . . ?
C7 N1 Ru1 119.36(11) . . ?
C1 N1 Ru1 112.76(11) . . ?
C13 N2 C2 128.26(15) . . ?
C13 N2 Ru1 118.94(12) . . ?
C2 N2 Ru1 112.79(11) . . ?
C12 N3 C8 118.76(15) . . ?
C12 N3 Ru1 130.61(12) . . ?
C8 N3 Ru1 110.62(11) . . ?
C18 N4 C14 119.32(15) . . ?
C18 N4 Ru1 130.29(12) . . ?
C14 N4 Ru1 110.29(11) . . ?
O3 N5 Ru1 172.37(14) . . ?
C6 C1 N1 124.64(16) . . ?
C6 C1 C2 119.80(16) . . ?
N1 C1 C2 115.56(15) . . ?
C3 C2 N2 125.13(16) . . ?
C3 C2 C1 119.43(16) . . ?
N2 C2 C1 115.44(15) . . ?
C4 C3 C2 119.94(17) . . ?
C4 C3 H3 120.0 . . ?
C2 C3 H3 120.0 . . ?
C5 C4 C3 120.43(16) . . ?
C5 C4 H4 119.8 . . ?
C3 C4 H4 119.8 . . ?
C4 C5 C6 120.63(16) . . ?
C4 C5 H5 119.7 . . ?
C6 C5 H5 119.7 . . ?
C1 C6 C5 119.75(17) . . ?
C1 C6 H6 120.1 . . ?
C5 C6 H6 120.1 . . ?
O1 C7 N1 128.34(16) . . ?
O1 C7 C8 119.90(15) . . ?
N1 C7 C8 111.76(14) . . ?
N3 C8 C9 121.85(15) . . ?
N3 C8 C7 117.99(14) . . ?
C9 C8 C7 120.16(15) . . ?
C8 C9 C10 119.33(17) . . ?
C8 C9 H9 120.3 . . ?
C10 C9 H9 120.3 . . ?
C11 C10 C9 118.95(17) . . ?
C11 C10 H10 120.5 . . ?
C9 C10 H10 120.5 . . ?
C10 C11 C12 118.99(17) . . ?
C10 C11 H11 120.5 . . ?
C12 C11 H11 120.5 . . ?
N3 C12 C11 122.10(17) . . ?
N3 C12 H12 118.9 . . ?
C11 C12 H12 118.9 . . ?
O2 C13 N2 128.06(17) . . ?
O2 C13 C14 119.89(16) . . ?
N2 C13 C14 112.05(15) . . ?
N4 C14 C15 121.55(16) . . ?
N4 C14 C13 118.18(15) . . ?
C15 C14 C13 120.24(16) . . ?
C16 C15 C14 118.78(17) . . ?
C16 C15 H15 120.6 . . ?
C14 C15 H15 120.6 . . ?
C17 C16 C15 119.41(17) . . ?
C17 C16 H16 120.3 . . ?
C15 C16 H16 120.3 . . ?
C16 C17 C18 118.93(17) . . ?
C16 C17 H17 120.5 . . ?
C18 C17 H17 120.5 . . ?
N4 C18 C17 121.97(17) . . ?
N4 C18 H18 119.0 . . ?
C17 C18 H18 119.0 . . ?

loop_
_geom_bond_atom_site_label_1
_geom_bond_atom_site_label_2
_geom_bond_distance
_geom_bond_site_symmetry_2
_geom_bond_publ_flag
Ru1 N5 1.7534(14) . ?
Ru1 N2 1.9898(14) . ?
Ru1 N1 1.9904(15) . ?
Ru1 N3 2.1299(15) . ?
Ru1 N4 2.1322(15) . ?
Ru1 Cl1 2.3683(4) . ?
O1 C7 1.230(2) . ?
O2 C13 1.235(2) . ?
O3 N5 1.1444(19) . ?
N1 C7 1.343(2) . ?
N1 C1 1.411(2) . ?
N2 C13 1.343(2) . ?
N2 C2 1.413(2) . ?
N3 C12 1.339(2) . ?
N3 C8 1.357(2) . ?
N4 C18 1.341(2) . ?
N4 C14 1.356(2) . ?
C1 C6 1.394(2) . ?
C1 C2 1.430(2) . ?
C2 C3 1.396(2) . ?
C3 C4 1.396(3) . ?
C3 H3 0.9500 . ?
C4 C5 1.390(3) . ?
C4 H4 0.9500 . ?
C5 C6 1.396(2) . ?
C5 H5 0.9500 . ?
C6 H6 0.9500 . ?
C7 C8 1.520(2) . ?
C8 C9 1.378(2) . ?
C9 C10 1.388(3) . ?
C9 H9 0.9500 . ?
C10 C11 1.381(3) . ?
C10 H10 0.9500 . ?
C11 C12 1.393(2) . ?
C11 H11 0.9500 . ?
C12 H12 0.9500 . ?
C13 C14 1.514(2) . ?
C14 C15 1.393(2) . ?
C15 C16 1.390(3) . ?
C15 H15 0.9500 . ?
C16 C17 1.386(3) . ?
C16 H16 0.9500 . ?
C17 C18 1.392(3) . ?
C17 H17 0.9500 . ?
C18 H18 0.9500 . ?
